data_7114914
loop_
_publ_author_name
'Dolling, Ben'
'Gillon, Amy L.'
'Orpen, A. Guy'
'Starbuck, Jonathan'
'Wang, Xi-Meng'

_publ_section_title
;
 Homologous families of chloride-rich 4,4&#x2032;-bipyridinium salt
 structures
;
_journal_issue 6
_journal_name_full 'Chemical Communications'
_journal_page_first 567
_journal_paper_doi 10.1039/b009467f
_journal_year 2001
_chemical_formula_sum 'C10 H10 Cl5 Fe N2'
_chemical_formula_weight 391.30
_chemical_name_systematic
; 
? 
;
_space_group_IT_number 40
_symmetry_cell_setting orthorhombic
_symmetry_space_group_name_Hall 'A 2 -2a'
_symmetry_space_group_name_H-M 'A m a 2'
_atom_sites_solution_hydrogens geom
_atom_sites_solution_primary direct
_atom_sites_solution_secondary difmap
_audit_creation_method SHELXL-97
_cell_angle_alpha 90.00
_cell_angle_beta 90.00
_cell_angle_gamma 90.00
_cell_formula_units_Z 4
_cell_length_a 16.651(2)
_cell_length_b 11.6816(15)
_cell_length_c 7.2764(10)
_cell_measurement_reflns_used 42
_cell_measurement_temperature 173(2)
_cell_volume 1415.3(3)
_computing_cell_refinement 'SMART (Siemens, 1995b)'
_computing_data_collection 'SMART (Siemens, 1995b)'
_computing_data_reduction 'SMART (Siemens, 1995b)'
_computing_molecular_graphics 'SHELXTL (Siemens, 1995a)'
_computing_publication_material 'SHELXTL (Siemens, 1995a)'
_computing_structure_refinement 'SHELXTL (Siemens, 1995a)'
_computing_structure_solution 'SHELXTL (Siemens, 1995a)'
_diffrn_ambient_temperature 293(2)
_diffrn_measured_fraction_theta_full 1.000
_diffrn_measured_fraction_theta_max 1.000
_diffrn_measurement_device_type 'Siemens SMART CCD diffractometer'
_diffrn_measurement_method '\w rotation with narrow frames'
_diffrn_radiation_monochromator graphite
_diffrn_radiation_source 'fine-focus sealed tube'
_diffrn_radiation_type MoK\a
_diffrn_radiation_wavelength 0.71073
_diffrn_reflns_av_R_equivalents 0.0374
_diffrn_reflns_av_sigmaI/netI 0.0458
_diffrn_reflns_limit_h_max 21
_diffrn_reflns_limit_h_min -12
_diffrn_reflns_limit_k_max 15
_diffrn_reflns_limit_k_min -14
_diffrn_reflns_limit_l_max 9
_diffrn_reflns_limit_l_min -9
_diffrn_reflns_number 4523
_diffrn_reflns_theta_full 27.50
_diffrn_reflns_theta_max 27.50
_diffrn_reflns_theta_min 2.45
_diffrn_standards_decay_% none
_exptl_absorpt_coefficient_mu 1.990
_exptl_absorpt_correction_T_max 1.00000
_exptl_absorpt_correction_T_min 0.869677
_exptl_absorpt_correction_type empirical
_exptl_absorpt_process_details 'SADABS (Sheldrick, 1996)'
_exptl_crystal_colour red
_exptl_crystal_density_diffrn 1.836
_exptl_crystal_density_meas ?
_exptl_crystal_density_method 'not measured'
_exptl_crystal_description block
_exptl_crystal_F_000 780
_exptl_crystal_size_max 0.3
_exptl_crystal_size_mid 0.3
_exptl_crystal_size_min 0.2
_refine_diff_density_max 0.317
_refine_diff_density_min -0.305
_refine_diff_density_rms 0.068
_refine_ls_abs_structure_details 'Flack H D (1983), Acta Cryst. A39, 876-881'
_refine_ls_abs_structure_Flack 0.08(2)
_refine_ls_extinction_method none
_refine_ls_goodness_of_fit_ref 1.039
_refine_ls_hydrogen_treatment mixed
_refine_ls_matrix_type full
_refine_ls_number_parameters 90
_refine_ls_number_reflns 1671
_refine_ls_number_restraints 1
_refine_ls_restrained_S_all 1.039
_refine_ls_R_factor_all 0.0395
_refine_ls_R_factor_gt 0.0286
_refine_ls_shift/su_max 0.000
_refine_ls_shift/su_mean 0.000
_refine_ls_structure_factor_coef Fsqd
_refine_ls_weighting_details 'calc w=1/[\s^2^(Fo^2^)+(0.0222P)^2^+0.0000P] where P=(Fo^2^+2Fc^2^)/3'
_refine_ls_weighting_scheme calc
_refine_ls_wR_factor_gt 0.0615
_refine_ls_wR_factor_ref 0.0651
_reflns_number_gt 1408
_reflns_number_total 1671
_reflns_threshold_expression >2sigma(I)
_cod_data_source_file b009467f.txt
_cod_data_source_block 4nitshil
_cod_depositor_comments
;
The following automatic conversions were performed:

'_symmetry_cell_setting' value 'Orthorhombic' changed to
'orthorhombic' according to
/usr/data/users/saulius/automatic-downloads/retrospective/RSC/lib/dictionaries/cif_core.dic
dictionary named 'cif_core.dic' version 2.4.2 from 2011-04-26.

Automatic conversion script
Id: cif_fix_values 2281 2013-09-26 08:29:07Z andrius 

The following automatic conversions were performed:

'_exptl_crystal_density_meas' value 'Not measured' was changed to '?'
- the value is perceived as not measured.

Automatic conversion script
Id: cif_fix_values 3008 2015-01-20 13:52:24Z robertas 
;
_cod_original_sg_symbol_H-M Ama2
_cod_database_code 7114914

loop_
_symmetry_equiv_pos_as_xyz
'x, y, z'
'-x, -y, z'
'x+1/2, -y, z'
'-x+1/2, y, z'
'x, y+1/2, z+1/2'
'-x, -y+1/2, z+1/2'
'x+1/2, -y+1/2, z+1/2'
'-x+1/2, y+1/2, z+1/2'

loop_
_atom_site_label
_atom_site_type_symbol
_atom_site_fract_x
_atom_site_fract_y
_atom_site_fract_z
_atom_site_U_iso_or_equiv
_atom_site_adp_type
_atom_site_occupancy
_atom_site_symmetry_multiplicity
_atom_site_calc_flag
_atom_site_refinement_flags
Fe1 Fe 0.5000 0.0000 0.02531(7) 0.01824(14) Uani 1 2 d S
Cl1 Cl 0.64607(4) 0.01485(5) 0.02346(11) 0.02403(16) Uani 1 1 d .
Cl2 Cl 0.49262(4) 0.16582(7) -0.12892(12) 0.0334(2) Uani 1 1 d .
Cl3 Cl 0.5000 0.0000 0.33373(15) 0.0288(3) Uani 1 2 d S
N1 N 0.7500 -0.0880(3) -0.3117(5) 0.0264(8) Uani 1 2 d S
H1 H 0.7500 -0.0528 -0.2079 0.032 Uiso 1 2 calc SR
N2 N 0.7500 -0.3722(3) -1.1516(5) 0.0216(8) Uani 1 2 d S
H2 H 0.7500 -0.4079 -1.2550 0.026 Uiso 1 2 calc SR
C1 C 0.6799(2) -0.1145(3) -0.3893(5) 0.0376(9) Uani 1 1 d .
H1A H 0.6319 -0.0943 -0.3322 0.045 Uiso 1 1 calc R
C2 C 0.6789(2) -0.1718(3) -0.5548(5) 0.0320(9) Uani 1 1 d .
H2A H 0.6302 -0.1908 -0.6094 0.038 Uiso 1 1 calc R
C3 C 0.7500 -0.2011(3) -0.6396(6) 0.0174(8) Uani 1 2 d S
C4 C 0.7500 -0.2622(3) -0.8198(6) 0.0154(8) Uani 1 2 d S
C5 C 0.67833(19) -0.2903(3) -0.9065(5) 0.0283(8) Uani 1 1 d .
H5 H 0.6296 -0.2720 -0.8516 0.034 Uiso 1 1 calc R
C6 C 0.6795(2) -0.3460(3) -1.0755(4) 0.0302(8) Uani 1 1 d .
H6 H 0.6318 -0.3646 -1.1347 0.036 Uiso 1 1 calc R

loop_
_atom_site_aniso_label
_atom_site_aniso_U_11
_atom_site_aniso_U_22
_atom_site_aniso_U_33
_atom_site_aniso_U_23
_atom_site_aniso_U_13
_atom_site_aniso_U_12
Fe1 0.0140(3) 0.0238(3) 0.0169(3) 0.000 0.000 -0.0012(2)
Cl1 0.0143(3) 0.0359(3) 0.0219(3) -0.0095(5) 0.0002(4) -0.0016(3)
Cl2 0.0215(4) 0.0346(4) 0.0442(5) 0.0167(3) -0.0021(5) -0.0047(3)
Cl3 0.0200(6) 0.0480(6) 0.0184(4) 0.000 0.000 -0.0048(5)
N1 0.041(2) 0.0230(17) 0.0153(17) -0.0061(16) 0.000 0.000
N2 0.029(2) 0.0190(16) 0.0169(18) -0.0063(14) 0.000 0.000
C1 0.035(2) 0.0414(19) 0.036(2) -0.0179(17) 0.0187(17) -0.0131(17)
C2 0.0233(18) 0.0424(19) 0.0305(19) -0.0179(17) 0.0051(14) -0.0111(17)
C3 0.020(2) 0.0133(17) 0.019(2) -0.0016(16) 0.000 0.000
C4 0.016(2) 0.0144(17) 0.0156(19) 0.0004(17) 0.000 0.000
C5 0.0190(19) 0.0427(19) 0.0231(16) -0.0107(15) 0.0013(14) -0.0010(15)
C6 0.0221(18) 0.043(2) 0.0251(18) -0.0114(16) -0.0037(14) -0.0069(16)

loop_
_atom_type_symbol
_atom_type_description
_atom_type_scat_dispersion_real
_atom_type_scat_dispersion_imag
_atom_type_scat_source
C C 0.0033 0.0016 'International Tables Vol C Tables 4.2.6.8 and 6.1.1.4'
H H 0.0000 0.0000 'International Tables Vol C Tables 4.2.6.8 and 6.1.1.4'
N N 0.0061 0.0033 'International Tables Vol C Tables 4.2.6.8 and 6.1.1.4'
Cl Cl 0.1484 0.1585 'International Tables Vol C Tables 4.2.6.8 and 6.1.1.4'
Fe Fe 0.3463 0.8444 'International Tables Vol C Tables 4.2.6.8 and 6.1.1.4'

loop_
_geom_angle_atom_site_label_1
_geom_angle_atom_site_label_2
_geom_angle_atom_site_label_3
_geom_angle
_geom_angle_site_symmetry_1
_geom_angle_site_symmetry_3
Cl2 Fe1 Cl2 119.93(5) . 2_655
Cl2 Fe1 Cl3 120.04(3) . .
Cl2 Fe1 Cl3 120.03(3) 2_655 .
Cl2 Fe1 Cl1 90.23(3) . 2_655
Cl2 Fe1 Cl1 89.46(3) 2_655 2_655
Cl3 Fe1 Cl1 90.32(2) . 2_655
Cl2 Fe1 Cl1 89.45(3) . .
Cl2 Fe1 Cl1 90.23(3) 2_655 .
Cl3 Fe1 Cl1 90.32(2) . .
Cl1 Fe1 Cl1 179.37(4) 2_655 .
C1 N1 C1 122.3(4) . 4_655
C6 N2 C6 123.3(4) . 4_655
N1 C1 C2 119.5(3) . .
C1 C2 C3 120.1(3) . .
C2 C3 C2 118.4(4) 4_655 .
C2 C3 C4 120.8(2) 4_655 .
C2 C3 C4 120.8(2) . .
C5 C4 C5 118.4(4) . 4_655
C5 C4 C3 120.80(19) . .
C5 C4 C3 120.79(19) 4_655 .
C4 C5 C6 120.0(3) . .
N2 C6 C5 119.2(3) . .

loop_
_geom_bond_atom_site_label_1
_geom_bond_atom_site_label_2
_geom_bond_distance
_geom_bond_site_symmetry_2
Fe1 Cl2 2.2421(8) .
Fe1 Cl2 2.2421(8) 2_655
Fe1 Cl3 2.2442(12) .
Fe1 Cl1 2.4384(8) 2_655
Fe1 Cl1 2.4385(8) .
N1 C1 1.334(4) .
N1 C1 1.334(4) 4_655
N2 C6 1.333(4) .
N2 C6 1.333(4) 4_655
C1 C2 1.378(4) .
C2 C3 1.379(4) .
C3 C2 1.379(4) 4_655
C3 C4 1.493(5) .
C4 C5 1.389(4) .
C4 C5 1.389(4) 4_655
C5 C6 1.391(4) .
